data_7017985
loop_
_publ_author_name
'Caputo, Christopher B.'
'Geier, Stephen J.'
'Winkelhaus, Daniel'
'Mitzel, Norbert W.'
'Vukotic, V. Nicolas'
'Loeb, Stephen J.'
'Stephan, Douglas W.'

_publ_section_title
;
 Reactions of substituted pyridines with electrophilic boranes.
;
_journal_issue 7
_journal_name_full 'Dalton transactions (Cambridge, England : 2003)'
_journal_page_first 2131
_journal_page_last 2139
_journal_paper_doi 10.1039/c1dt11820j
_journal_volume 41
_journal_year 2012
_chemical_formula_sum 'C18 H9 B F10 N2'
_chemical_formula_weight 454.08
_chemical_name_systematic
;
?
;
_space_group_IT_number 2
_symmetry_cell_setting triclinic
_symmetry_space_group_name_Hall '-P 1'
_symmetry_space_group_name_H-M 'P -1'
_atom_sites_solution_hydrogens geom
_atom_sites_solution_primary direct
_atom_sites_solution_secondary difmap
_audit_creation_method SHELXL-97
_cell_angle_alpha 100.424(9)
_cell_angle_beta 91.554(9)
_cell_angle_gamma 109.413(8)
_cell_formula_units_Z 2
_cell_length_a 8.4351(16)
_cell_length_b 10.3150(19)
_cell_length_c 10.496(2)
_cell_measurement_reflns_used 7306
_cell_measurement_temperature 150(2)
_cell_measurement_theta_max 35.0
_cell_measurement_theta_min 2.0
_cell_volume 843.3(3)
_computing_cell_refinement 'Bruker SAINT'
_computing_data_collection 'Bruker APEX2'
_computing_data_reduction 'Bruker SAINT'
_computing_molecular_graphics 'Bruker SHELXTL'
_computing_publication_material 'Bruker SHELXTL'
_computing_structure_refinement 'SHELXL-97 (Sheldrick, 1997)'
_computing_structure_solution 'SHELXS-97 (Sheldrick, 1990)'
_diffrn_ambient_temperature 150(2)
_diffrn_measured_fraction_theta_full 0.979
_diffrn_measured_fraction_theta_max 0.979
_diffrn_measurement_device_type 'Bruker APEX-II CCD'
_diffrn_measurement_method '\f and \w scans'
_diffrn_radiation_monochromator graphite
_diffrn_radiation_source 'fine-focus sealed tube'
_diffrn_radiation_type MoK\a
_diffrn_radiation_wavelength 0.71073
_diffrn_reflns_av_R_equivalents 0.0357
_diffrn_reflns_av_sigmaI/netI 0.0380
_diffrn_reflns_limit_h_max 12
_diffrn_reflns_limit_h_min -13
_diffrn_reflns_limit_k_max 16
_diffrn_reflns_limit_k_min -16
_diffrn_reflns_limit_l_max 16
_diffrn_reflns_limit_l_min -16
_diffrn_reflns_number 26080
_diffrn_reflns_theta_full 35.05
_diffrn_reflns_theta_max 35.05
_diffrn_reflns_theta_min 1.98
_diffrn_standards_number 0
_exptl_absorpt_coefficient_mu 0.183
_exptl_absorpt_correction_T_max 0.7469
_exptl_absorpt_correction_T_min 0.6884
_exptl_absorpt_correction_type multi-scan
_exptl_absorpt_process_details SADABS
_exptl_crystal_colour colourless
_exptl_crystal_density_diffrn 1.788
_exptl_crystal_density_method 'not measured'
_exptl_crystal_description block
_exptl_crystal_F_000 452
_exptl_crystal_size_max 0.28
_exptl_crystal_size_mid 0.22
_exptl_crystal_size_min 0.22
_refine_diff_density_max 0.526
_refine_diff_density_min -0.308
_refine_diff_density_rms 0.067
_refine_ls_extinction_method none
_refine_ls_goodness_of_fit_ref 1.067
_refine_ls_hydrogen_treatment mixed
_refine_ls_matrix_type full
_refine_ls_number_parameters 293
_refine_ls_number_reflns 7306
_refine_ls_number_restraints 0
_refine_ls_restrained_S_all 1.067
_refine_ls_R_factor_all 0.0659
_refine_ls_R_factor_gt 0.0396
_refine_ls_shift/su_max 0.001
_refine_ls_shift/su_mean 0.000
_refine_ls_structure_factor_coef Fsqd
_refine_ls_weighting_details 'calc w=1/[\s^2^(Fo^2^)+(0.0616P)^2^+0.0270P] where P=(Fo^2^+2Fc^2^)/3'
_refine_ls_weighting_scheme calc
_refine_ls_wR_factor_gt 0.1085
_refine_ls_wR_factor_ref 0.1210
_reflns_number_gt 5014
_reflns_number_total 7306
_reflns_threshold_expression >2sigma(I)
_cod_data_source_file c1dt11820j.txt
_cod_data_source_block sjg84_0m
_cod_depositor_comments
;
The following automatic conversions were performed:

'_symmetry_cell_setting' value 'Triclinic' changed to 'triclinic'
according to /home/saulius/struct/CIF-dictionaries/cif_core.dic
dictionary named 'cif_core.dic' version 2.4.1 from 2010-06-29.

Automatic conversion script
Id: cif_fix_values 1715 2011-07-08 13:25:40Z adriana 
;
_cod_original_sg_symbol_H-M P-1
_cod_database_code 7017985

loop_
_symmetry_equiv_pos_as_xyz
'x, y, z'
'-x, -y, -z'

loop_
_atom_site_label
_atom_site_type_symbol
_atom_site_fract_x
_atom_site_fract_y
_atom_site_fract_z
_atom_site_U_iso_or_equiv
_atom_site_adp_type
_atom_site_occupancy
_atom_site_symmetry_multiplicity
_atom_site_calc_flag
_atom_site_refinement_flags
F4 F 0.42262(9) -0.06915(6) 0.22117(7) 0.03020(16) Uani 1 1 d .
F10 F 0.97464(9) 0.30528(7) 1.04180(7) 0.03312(17) Uani 1 1 d .
F8 F 0.54837(8) 0.45051(7) 0.88794(6) 0.02757(15) Uani 1 1 d .
F11 F 1.09205(8) 0.28951(7) 0.80324(8) 0.03273(16) Uani 1 1 d .
F12 F 0.93971(8) 0.35319(6) 0.60794(6) 0.02355(14) Uani 1 1 d .
F5 F 0.69639(8) 0.14722(6) 0.18714(6) 0.02625(14) Uani 1 1 d .
F6 F 0.80361(8) 0.38614(6) 0.36258(6) 0.02413(14) Uani 1 1 d .
F3 F 0.25617(8) -0.04286(6) 0.43811(7) 0.02801(15) Uani 1 1 d .
F2 F 0.35939(8) 0.19601(6) 0.61519(6) 0.02629(15) Uani 1 1 d .
F9 F 0.70480(9) 0.39219(7) 1.08341(6) 0.03069(16) Uani 1 1 d .
N2 N 0.76914(11) 0.57415(8) 0.57937(8) 0.01808(16) Uani 1 1 d .
N1 N 0.74133(10) 0.71844(8) 0.76626(8) 0.01687(15) Uani 1 1 d .
C4 C 0.47386(13) 0.05053(9) 0.31011(10) 0.02029(19) Uani 1 1 d .
C3 C 0.38971(12) 0.06474(9) 0.41937(10) 0.02003(19) Uani 1 1 d .
C2 C 0.44609(12) 0.18998(9) 0.50954(9) 0.01776(18) Uani 1 1 d .
C1 C 0.58529(11) 0.30499(9) 0.49753(9) 0.01608(17) Uani 1 1 d .
B1 B 0.64375(13) 0.44086(10) 0.61647(10) 0.01643(19) Uani 1 1 d .
C7 C 0.73489(11) 0.40229(9) 0.73810(9) 0.01646(17) Uani 1 1 d .
C8 C 0.68146(12) 0.40875(9) 0.86149(10) 0.01868(18) Uani 1 1 d .
C9 C 0.75921(13) 0.37824(10) 0.96465(10) 0.0212(2) Uani 1 1 d .
C10 C 0.89680(13) 0.33608(10) 0.94426(11) 0.0229(2) Uani 1 1 d .
C12 C 0.87595(12) 0.36208(9) 0.72454(10) 0.01802(18) Uani 1 1 d .
C11 C 0.95677(12) 0.32879(10) 0.82339(11) 0.0219(2) Uani 1 1 d .
C17 C 0.78295(12) 0.84280(10) 0.85527(10) 0.01834(18) Uani 1 1 d .
C16 C 0.90706(13) 0.95676(10) 0.83059(10) 0.02129(19) Uani 1 1 d .
H16A H 0.9391 1.0439 0.8906 0.026 Uiso 1 1 calc R
C15 C 0.98794(13) 0.94473(10) 0.71527(11) 0.0223(2) Uani 1 1 d .
H15A H 1.0742 1.0245 0.6981 0.027 Uiso 1 1 calc R
C14 C 0.94436(12) 0.82082(10) 0.62846(10) 0.02036(19) Uani 1 1 d .
H14A H 0.9986 0.8145 0.5506 0.024 Uiso 1 1 calc R
C18 C 0.68644(14) 0.84043(12) 0.97199(11) 0.0256(2) Uani 1 1 d .
H18A H 0.7304 0.9323 1.0309 0.038 Uiso 1 1 calc R
H18B H 0.6985 0.7683 1.0169 0.038 Uiso 1 1 calc R
H18C H 0.5669 0.8191 0.9450 0.038 Uiso 1 1 calc R
C5 C 0.61285(12) 0.16105(9) 0.29283(9) 0.01850(18) Uani 1 1 d .
C6 C 0.66467(12) 0.28421(9) 0.38564(9) 0.01723(17) Uani 1 1 d .
C13 C 0.81667(11) 0.70032(9) 0.65503(9) 0.01620(17) Uani 1 1 d .
H3 H 0.8315(19) 0.5726(15) 0.5148(14) 0.034(4) Uiso 1 1 d .
H1 H 0.5258(15) 0.4656(12) 0.6507(12) 0.016(3) Uiso 1 1 d .
H2 H 0.6584(17) 0.6503(14) 0.7854(13) 0.027(3) Uiso 1 1 d .

loop_
_atom_site_aniso_label
_atom_site_aniso_U_11
_atom_site_aniso_U_22
_atom_site_aniso_U_33
_atom_site_aniso_U_23
_atom_site_aniso_U_13
_atom_site_aniso_U_12
F4 0.0364(4) 0.0142(3) 0.0308(4) -0.0068(2) -0.0052(3) 0.0032(2)
F10 0.0357(4) 0.0307(3) 0.0327(4) 0.0118(3) -0.0090(3) 0.0091(3)
F8 0.0306(3) 0.0372(3) 0.0220(3) 0.0063(3) 0.0108(2) 0.0201(3)
F11 0.0229(3) 0.0295(3) 0.0490(5) 0.0066(3) 0.0012(3) 0.0139(3)
F12 0.0216(3) 0.0239(3) 0.0236(3) 0.0011(2) 0.0087(2) 0.0071(2)
F5 0.0328(3) 0.0234(3) 0.0197(3) -0.0022(2) 0.0058(2) 0.0091(3)
F6 0.0245(3) 0.0176(3) 0.0224(3) 0.0004(2) 0.0075(2) -0.0015(2)
F3 0.0233(3) 0.0161(3) 0.0371(4) 0.0070(2) 0.0001(3) -0.0038(2)
F2 0.0248(3) 0.0244(3) 0.0248(3) 0.0050(2) 0.0095(2) 0.0015(2)
F9 0.0418(4) 0.0335(3) 0.0156(3) 0.0063(3) 0.0053(3) 0.0104(3)
N2 0.0222(4) 0.0127(3) 0.0169(4) 0.0008(3) 0.0045(3) 0.0038(3)
N1 0.0175(4) 0.0129(3) 0.0177(4) 0.0007(3) 0.0015(3) 0.0033(3)
C4 0.0243(5) 0.0109(3) 0.0216(5) -0.0015(3) -0.0047(4) 0.0037(3)
C3 0.0177(4) 0.0126(4) 0.0261(5) 0.0048(3) -0.0021(3) 0.0002(3)
C2 0.0177(4) 0.0156(4) 0.0180(4) 0.0036(3) 0.0019(3) 0.0031(3)
C1 0.0168(4) 0.0130(3) 0.0165(4) 0.0024(3) 0.0004(3) 0.0030(3)
B1 0.0178(4) 0.0136(4) 0.0156(5) 0.0017(3) 0.0025(3) 0.0029(3)
C7 0.0171(4) 0.0118(3) 0.0172(4) 0.0002(3) 0.0017(3) 0.0021(3)
C8 0.0206(4) 0.0159(4) 0.0186(5) 0.0013(3) 0.0032(3) 0.0060(3)
C9 0.0270(5) 0.0168(4) 0.0162(5) 0.0026(3) 0.0021(3) 0.0033(4)
C10 0.0243(5) 0.0157(4) 0.0249(5) 0.0041(3) -0.0058(4) 0.0026(3)
C12 0.0177(4) 0.0135(3) 0.0196(5) 0.0002(3) 0.0039(3) 0.0025(3)
C11 0.0174(4) 0.0149(4) 0.0314(6) 0.0022(4) -0.0002(4) 0.0043(3)
C17 0.0193(4) 0.0165(4) 0.0185(5) -0.0005(3) -0.0016(3) 0.0074(3)
C16 0.0226(5) 0.0145(4) 0.0231(5) -0.0019(3) -0.0021(4) 0.0049(3)
C15 0.0199(4) 0.0143(4) 0.0291(5) 0.0029(4) 0.0014(4) 0.0022(3)
C14 0.0206(4) 0.0153(4) 0.0234(5) 0.0030(3) 0.0054(3) 0.0039(3)
C18 0.0273(5) 0.0261(5) 0.0202(5) -0.0018(4) 0.0030(4) 0.0083(4)
C5 0.0224(4) 0.0154(4) 0.0160(4) -0.0001(3) 0.0002(3) 0.0061(3)
C6 0.0176(4) 0.0132(3) 0.0175(4) 0.0019(3) 0.0010(3) 0.0015(3)
C13 0.0172(4) 0.0134(3) 0.0171(4) 0.0017(3) 0.0010(3) 0.0047(3)

loop_
_atom_type_symbol
_atom_type_description
_atom_type_scat_dispersion_real
_atom_type_scat_dispersion_imag
_atom_type_scat_source
C C 0.0033 0.0016 'International Tables Vol C Tables 4.2.6.8 and 6.1.1.4'
H H 0.0000 0.0000 'International Tables Vol C Tables 4.2.6.8 and 6.1.1.4'
N N 0.0061 0.0033 'International Tables Vol C Tables 4.2.6.8 and 6.1.1.4'
B B 0.0013 0.0007 'International Tables Vol C Tables 4.2.6.8 and 6.1.1.4'
F F 0.0171 0.0103 'International Tables Vol C Tables 4.2.6.8 and 6.1.1.4'

loop_
_geom_angle_atom_site_label_1
_geom_angle_atom_site_label_2
_geom_angle_atom_site_label_3
_geom_angle
C13 N2 B1 123.72(8)
C13 N2 H3 111.2(10)
B1 N2 H3 124.0(9)
C13 N1 C17 124.57(8)
C13 N1 H2 121.1(9)
C17 N1 H2 114.3(9)
F4 C4 C3 120.67(9)
F4 C4 C5 119.91(9)
C3 C4 C5 119.42(8)
F3 C3 C4 119.88(8)
F3 C3 C2 120.92(9)
C4 C3 C2 119.20(8)
F2 C2 C3 116.10(8)
F2 C2 C1 119.88(8)
C3 C2 C1 124.01(9)
C6 C1 C2 114.06(8)
C6 C1 B1 127.60(8)
C2 C1 B1 118.20(8)
N2 B1 C1 113.41(8)
N2 B1 C7 108.62(7)
C1 B1 C7 108.42(8)
N2 B1 H1 108.5(6)
C1 B1 H1 109.2(6)
C7 B1 H1 108.7(6)
C8 C7 C12 114.08(9)
C8 C7 B1 123.97(9)
C12 C7 B1 121.94(8)
F8 C8 C7 119.70(9)
F8 C8 C9 116.12(9)
C7 C8 C9 124.17(10)
F9 C9 C10 119.98(9)
F9 C9 C8 121.04(10)
C10 C9 C8 118.96(9)
F10 C10 C9 120.51(10)
F10 C10 C11 119.98(10)
C9 C10 C11 119.49(9)
F12 C12 C11 116.82(9)
F12 C12 C7 119.06(9)
C11 C12 C7 124.12(9)
F11 C11 C10 119.82(10)
F11 C11 C12 121.02(10)
C10 C11 C12 119.16(10)
C16 C17 N1 118.31(9)
C16 C17 C18 125.42(9)
N1 C17 C18 116.27(9)
C17 C16 C15 119.62(9)
C17 C16 H16A 120.2
C15 C16 H16A 120.2
C14 C15 C16 121.06(9)
C14 C15 H15A 119.5
C16 C15 H15A 119.5
C15 C14 C13 119.57(10)
C15 C14 H14A 120.2
C13 C14 H14A 120.2
C17 C18 H18A 109.5
C17 C18 H18B 109.5
H18A C18 H18B 109.5
C17 C18 H18C 109.5
H18A C18 H18C 109.5
H18B C18 H18C 109.5
F5 C5 C4 119.66(8)
F5 C5 C6 121.00(8)
C4 C5 C6 119.34(9)
F6 C6 C5 115.57(8)
F6 C6 C1 120.45(8)
C5 C6 C1 123.97(8)
N2 C13 N1 118.82(8)
N2 C13 C14 124.33(9)
N1 C13 C14 116.84(8)

loop_
_geom_bond_atom_site_label_1
_geom_bond_atom_site_label_2
_geom_bond_distance
F4 C4 1.3374(11)
F10 C10 1.3417(13)
F8 C8 1.3483(12)
F11 C11 1.3418(12)
F12 C12 1.3503(11)
F5 C5 1.3415(12)
F6 C6 1.3512(10)
F3 C3 1.3414(11)
F2 C2 1.3482(12)
F9 C9 1.3398(12)
N2 C13 1.3217(12)
N2 B1 1.5524(13)
N2 H3 0.870(15)
N1 C13 1.3572(13)
N1 C17 1.3751(12)
N1 H2 0.869(14)
C4 C3 1.3759(15)
C4 C5 1.3802(13)
C3 C2 1.3840(13)
C2 C1 1.3921(12)
C1 C6 1.3858(13)
C1 B1 1.6248(14)
B1 C7 1.6471(15)
B1 H1 1.157(12)
C7 C8 1.3803(14)
C7 C12 1.3871(14)
C8 C9 1.3869(15)
C9 C10 1.3773(16)
C10 C11 1.3772(16)
C12 C11 1.3803(15)
C17 C16 1.3607(14)
C17 C18 1.4886(15)
C16 C15 1.4116(15)
C16 H16A 0.9500
C15 C14 1.3591(13)
C15 H15A 0.9500
C14 C13 1.4264(13)
C14 H14A 0.9500
C18 H18A 0.9800
C18 H18B 0.9800
C18 H18C 0.9800
C5 C6 1.3835(13)
